data_4305444
loop_
_publ_author_name
'Michael J. Katz'
'Vladimir K. Michaelis'
'Pedro M. Aguilar'
'Renante Yson'
'Haiyan Lu'
'Harini Kaluarachchi'
'Raymond J. Batchelor'
'Georg Schreckenbach'
'Scott Kroeker'
'Howard H. Patterson'
'Daniel B. Leznoff'

_publ_contact_author_address
; 
 D. B. Leznoff
 Dept. of Chemistry, Simon Fraser University
 8888 University Drive
 Burnaby, B.C.
 Canada
 V5A 1S6
;
_publ_contact_author_email dleznoff@sfu.ca
_publ_contact_author_fax 778-782-3765
_publ_contact_author_name 'Leznoff, Daniel B.'
_publ_contact_author_phone 778-782-4887
_publ_section_title
;
Structural and Spectroscopic Impact of Tuning the Stereochemical Activity
of the Lone Pair in Lead(II) Cyanoaurate Coordination Polymers via
Ancillary Ligands
;
_journal_name_full 'Inorganic Chemistry'
_journal_page_first 6353
_journal_page_last 6363
_journal_paper_doi 10.1021/ic800425f
_journal_volume 47
_journal_year 2008
_chemical_formula_moiety 'C24 H16 Au2 N8 Pb1'
_chemical_formula_sum 'C24 H16 Au2 N8 Pb'
_chemical_formula_weight 1017.60
_chemical_name_systematic ?
_space_group_IT_number 13
_symmetry_cell_setting monoclinic
_symmetry_space_group_name_Hall '-P 2yac'
_symmetry_space_group_name_H-M 'P 1 2/n 1'
_atom_sites_solution_hydrogens geom
_atom_sites_solution_primary direct
_cell_angle_alpha 90
_cell_angle_beta 92.777(10)
_cell_angle_gamma 90
_cell_formula_units_Z 2
_cell_length_a 10.4838(13)
_cell_length_b 8.8934(7)
_cell_length_c 13.3141(15)
_cell_measurement_reflns_used 42
_cell_measurement_temperature 293
_cell_measurement_theta_max 16
_cell_measurement_theta_min 15
_cell_volume 1239.9(2)
_computing_cell_refinement
; 
 NRC DIFRAC 
;
_computing_data_collection
; 
 NRC DIFRAC
;
_computing_data_reduction
; 
 NRC DIFRAC
;
_computing_structure_solution
; 
 SIR92 (Altomare et al, 1994) 
 CRYSTALS
;
_diffrn_ambient_temperature 293
_diffrn_measured_fraction_theta_full 1.000
_diffrn_measured_fraction_theta_max 1.000
_diffrn_measurement_device_type 'Enraf Nonius Cad4'
_diffrn_measurement_method \w/2\q
_diffrn_radiation_monochromator graphite
_diffrn_radiation_type 'Mo K\a'
_diffrn_radiation_wavelength 0.71073
_diffrn_reflns_av_R_equivalents 0.000
_diffrn_reflns_limit_h_max 12
_diffrn_reflns_limit_h_min -12
_diffrn_reflns_limit_k_max 10
_diffrn_reflns_limit_k_min 0
_diffrn_reflns_limit_l_max 15
_diffrn_reflns_limit_l_min 0
_diffrn_reflns_number 2355
_diffrn_reflns_theta_full 24.996
_diffrn_reflns_theta_max 24.996
_diffrn_reflns_theta_min 2.285
_diffrn_standards_decay_% 1.202
_diffrn_standards_interval_count 100
_diffrn_standards_interval_time 100
_diffrn_standards_number 2
_exptl_absorpt_coefficient_mu 18.605
_exptl_absorpt_correction_T_max 0.101
_exptl_absorpt_correction_T_min 0.036
_exptl_absorpt_correction_type psi-scan
_exptl_crystal_colour colourless
_exptl_crystal_density_diffrn 2.725
_exptl_crystal_description 'Block '
_exptl_crystal_F_000 912
_exptl_crystal_size_max 0.28
_exptl_crystal_size_mid 0.14
_exptl_crystal_size_min 0.11
_refine_diff_density_max 1.23
_refine_diff_density_min -0.93
_refine_ls_extinction_coef 121(3)
_refine_ls_extinction_method 'Larson (1970), Equation 22'
_refine_ls_goodness_of_fit_ref 1.3728
_refine_ls_hydrogen_treatment constr
_refine_ls_matrix_type full
_refine_ls_number_parameters 161
_refine_ls_number_reflns 1518
_refine_ls_number_restraints 0
_refine_ls_R_factor_all 0.0713
_refine_ls_R_factor_gt 0.0327
_refine_ls_shift/su_max 0.001417
_refine_ls_structure_factor_coef F
_refine_ls_weighting_details
;
 w=1/[\s^2^(F^2^) + ( 0.01P)^2^] 
 ,where P=max(Fo^2^,0)
;
_refine_ls_weighting_scheme calc
_refine_ls_wR_factor_all 0.0352
_refine_ls_wR_factor_gt 0.0319
_refine_ls_wR_factor_ref 0.0319
_reflns_limit_h_max 12
_reflns_limit_h_min -12
_reflns_limit_k_max 10
_reflns_limit_k_min 0
_reflns_limit_l_max 15
_reflns_limit_l_min 0
_reflns_number_gt 1518
_reflns_number_total 2201
_reflns_threshold_expression I>2.5\s(I)
_oxford_diffrn_Wilson_B_factor 3.24
_oxford_diffrn_Wilson_scale 1.04
_oxford_refine_ls_scale 1.144(3)
_cod_data_source_file ic800425f-file003_3.cif
_cod_data_source_block {Pb(bipy)2[Au(CN)2]2}
_cod_depositor_comments
;
The following automatic conversions were performed:
'_symmetry_cell_setting' value 'Monoclinic' changed to 'monoclinic'
according to '/home/saulius/struct/CIF-dictionaries/cif_core.dic'
dictionary named 'cif_core.dic' version 2.4.1 from
2010-06-29.

'_atom_sites_solution_hydrogens' value 'Geom' changed to
'geom' according to '/home/saulius/struct/CIF-dictionaries/cif_core.dic'
dictionary named 'cif_core.dic' version 2.4.1 from
2010-06-29.

'_atom_sites_solution_primary' value 'Direct' changed to
'direct' according to '/home/saulius/struct/CIF-dictionaries/cif_core.dic'
dictionary named 'cif_core.dic' version 2.4.1 from
2010-06-29.

'_exptl_absorpt_correction_type' value 'Psi-Scan' changed to
'psi-scan' according to
'/home/saulius/struct/CIF-dictionaries/cif_core.dic' dictionary named
'cif_core.dic' version 2.4.1 from
2010-06-29.

'_refine_ls_hydrogen_treatment' value 'Constr' changed to
'constr' according to '/home/saulius/struct/CIF-dictionaries/cif_core.dic'
dictionary named 'cif_core.dic' version 2.4.1 from
2010-06-29.

'_refine_ls_matrix_type' value 'Full' changed to 'full'
according to '/home/saulius/struct/CIF-dictionaries/cif_core.dic'
dictionary named 'cif_core.dic' version 2.4.1 from 2010-06-29.

Automatic conversion script
Id: cif_fix_enum 1527 2010-12-29 10:47:43Z saulius 
;
_cod_original_sg_symbol_H-M 'P 1 2/n 1 '
_cod_original_formula_sum 'C24 H16 Au2 N8 Pb1'
_cod_database_code 4305444

loop_
_symmetry_equiv_pos_as_xyz
x,y,z
-x,-y,-z
-x+1/2,y,-z+1/2
x+1/2,-y,z+1/2

loop_
_atom_site_label
_atom_site_type_symbol
_atom_site_fract_x
_atom_site_fract_y
_atom_site_fract_z
_atom_site_U_iso_or_equiv
_atom_site_occupancy
_atom_site_adp_type
_atom_site_refinement_flags_posn
_atom_site_refinement_flags_adp
_atom_site_refinement_flags_occupancy
_atom_site_disorder_assembly
_atom_site_disorder_group
_atom_site_attached_hydrogens
Pb1 Pb 0.2500 1.62299(8) 1.2500 0.0385 1.0000 Uani S T . . . .
Au1 Au 0.65276(5) 1.91388(6) 1.02719(4) 0.0517 1.0000 Uani . . . . . .
N1 N 0.8194(11) 2.1201(14) 0.8992(10) 0.0680 1.0000 Uani . . . . . .
N2 N 0.4837(12) 1.7133(15) 1.1569(9) 0.0698 1.0000 Uani . . . . . .
N3 N 0.0986(9) 1.3922(11) 1.2334(7) 0.0474 1.0000 Uani . . . . . .
N4 N 0.2117(9) 1.5007(11) 1.0713(7) 0.0416 1.0000 Uani . . . . . .
C1 C 0.7584(13) 2.0438(16) 0.9456(10) 0.0551 1.0000 Uani . . . . . .
C2 C 0.5464(14) 1.7861(17) 1.1103(10) 0.0543 1.0000 Uani . . . . . .
C3 C 0.0429(12) 1.3392(16) 1.3163(10) 0.0523 1.0000 Uani . . . . . .
C4 C -0.0285(13) 1.2104(16) 1.3132(11) 0.0613 1.0000 Uani . . . . . .
C5 C -0.0499(15) 1.1289(16) 1.2252(12) 0.0724 1.0000 Uani . . . . . .
C6 C 0.0015(12) 1.1866(15) 1.1400(11) 0.0584 1.0000 Uani . . . . . .
C7 C 0.0749(10) 1.3182(14) 1.1448(9) 0.0422 1.0000 Uani . . . . . .
C8 C 0.1303(11) 1.3863(15) 1.0561(8) 0.0449 1.0000 Uani . . . . . .
C9 C 0.0965(11) 1.3339(15) 0.9595(9) 0.0496 1.0000 Uani . . . . . .
C10 C 0.1478(13) 1.4007(15) 0.8797(11) 0.0600 1.0000 Uani . . . . . .
C11 C 0.2343(12) 1.5151(17) 0.8935(9) 0.0567 1.0000 Uani . . . . . .
C12 C 0.2605(12) 1.5619(16) 0.9910(9) 0.0535 1.0000 Uani . . . . . .
H31 H 0.0554 1.3924 1.3778 0.076(17) 1.0000 Uiso R . . . . .
H41 H -0.0671 1.1808 1.3732 0.084(17) 1.0000 Uiso R . . . . .
H51 H -0.0957 1.0368 1.2260 0.107(17) 1.0000 Uiso R . . . . .
H61 H -0.0118 1.1360 1.0776 0.080(17) 1.0000 Uiso R . . . . .
H91 H 0.0390 1.2519 0.9503 0.075(17) 1.0000 Uiso R . . . . .
H101 H 0.1223 1.3681 0.8139 0.089(17) 1.0000 Uiso R . . . . .
H111 H 0.2756 1.5592 0.8388 0.083(17) 1.0000 Uiso R . . . . .
H121 H 0.3151 1.6461 1.0022 0.077(17) 1.0000 Uiso R . . . . .

loop_
_atom_site_aniso_label
_atom_site_aniso_U_11
_atom_site_aniso_U_22
_atom_site_aniso_U_33
_atom_site_aniso_U_23
_atom_site_aniso_U_13
_atom_site_aniso_U_12
Pb1 0.0429(4) 0.0392(4) 0.0338(4) 0.0000 0.0047(3) 0.0000
Au1 0.0566(4) 0.0423(3) 0.0563(4) -0.0005(3) 0.0043(3) 0.0057(2)
N1 0.067(8) 0.056(8) 0.081(9) 0.001(7) 0.006(7) -0.007(6)
N2 0.073(9) 0.071(9) 0.065(8) 0.008(7) -0.003(7) 0.005(7)
N3 0.047(6) 0.052(7) 0.043(6) 0.000(5) 0.000(5) -0.004(5)
N4 0.050(6) 0.040(6) 0.036(5) -0.002(5) 0.007(5) -0.006(5)
C1 0.061(8) 0.044(9) 0.060(9) 0.003(7) 0.005(7) 0.006(7)
C2 0.061(8) 0.051(9) 0.052(8) 0.002(7) 0.003(7) 0.017(7)
C3 0.058(8) 0.059(9) 0.041(7) 0.003(7) 0.009(6) -0.002(7)
C4 0.071(9) 0.055(9) 0.057(9) 0.021(8) 0.004(8) -0.003(8)
C5 0.098(11) 0.041(9) 0.079(11) 0.016(8) 0.007(9) -0.020(8)
C6 0.063(8) 0.037(8) 0.075(10) 0.002(8) -0.001(8) -0.004(7)
C7 0.033(6) 0.049(8) 0.044(7) -0.004(6) -0.005(5) 0.006(6)
C8 0.043(6) 0.058(9) 0.034(6) -0.007(6) 0.006(5) 0.007(6)
C9 0.051(7) 0.051(9) 0.047(7) 0.004(7) 0.000(6) 0.010(6)
C10 0.065(8) 0.053(9) 0.060(9) -0.005(8) -0.012(7) 0.009(7)
C11 0.064(8) 0.076(11) 0.031(7) -0.004(7) 0.012(6) 0.003(8)
C12 0.052(7) 0.075(10) 0.035(7) 0.006(7) 0.015(6) 0.002(7)

loop_
_atom_type_symbol
_atom_type_scat_dispersion_real
_atom_type_scat_dispersion_imag
_atom_type_scat_Cromer_Mann_a1
_atom_type_scat_Cromer_Mann_b1
_atom_type_scat_Cromer_Mann_a2
_atom_type_scat_Cromer_Mann_b2
_atom_type_scat_Cromer_Mann_a3
_atom_type_scat_Cromer_Mann_b3
_atom_type_scat_Cromer_Mann_a4
_atom_type_scat_Cromer_Mann_b4
_atom_type_scat_Cromer_Mann_c
_atom_type_scat_source
Pb -4.1330 10.1020 31.0617 0.6902 13.0637 2.3576 18.4420 8.6180 5.9696 47.2579 13.4118 'International Tables Vol C 4.2.6.8 and 6.1.1.4'
Au -2.6880 8.7980 16.8819 0.4611 18.5913 8.6216 25.5582 1.4826 5.8600 36.3956 12.0658 'International Tables Vol C 4.2.6.8 and 6.1.1.4'
C 0.0020 0.0020 2.3100 20.8439 1.0200 10.2075 1.5886 0.5687 0.8650 51.6512 0.2156 'International Tables Vol C 4.2.6.8 and 6.1.1.4'
N 0.0040 0.0030 12.2126 0.0057 3.1322 9.8933 2.0125 28.9975 1.1663 0.5826 -11.5290 'International Tables Vol C 4.2.6.8 and 6.1.1.4'
H 0.0000 0.0000 0.4930 10.5109 0.3229 26.1257 0.1402 3.1424 0.0408 57.7998 0.0030 'International Tables Vol C 4.2.6.8 and 6.1.1.4'

loop_
_geom_angle_atom_site_label_1
_geom_angle_site_symmetry_1
_geom_angle_atom_site_label_2
_geom_angle_site_symmetry_2
_geom_angle_atom_site_label_3
_geom_angle_site_symmetry_3
_geom_angle
_geom_angle_publ_flag
N3 3_557 Pb1 . N4 3_557 62.0(3) yes
N3 3_557 Pb1 . N3 . 75.6(4) yes
N4 3_557 Pb1 . N3 . 79.4(3) yes
N3 3_557 Pb1 . N4 . 79.4(3) yes
N4 3_557 Pb1 . N4 . 131.1(4) yes
N3 . Pb1 . N4 . 62.0(3) yes
N3 3_557 Pb1 . N2 . 74.4(3) yes
N4 3_557 Pb1 . N2 . 113.9(3) yes
N3 . Pb1 . N2 . 134.8(3) yes
N4 . Pb1 . N2 . 79.8(3) yes
N3 3_557 Pb1 . N2 3_557 134.8(3) yes
N4 3_557 Pb1 . N2 3_557 79.8(3) yes
N3 . Pb1 . N2 3_557 74.4(3) yes
N4 . Pb1 . N2 3_557 113.9(3) yes
N2 . Pb1 . N2 3_557 148.0(5) yes
N3 3_557 Pb1 . N1 2_697 139.7(3) yes
N4 3_557 Pb1 . N1 2_697 155.3(3) yes
N3 . Pb1 . N1 2_697 113.9(3) yes
N4 . Pb1 . N1 2_697 72.7(3) yes
N2 . Pb1 . N1 2_697 72.5(3) yes
N3 3_557 Pb1 . N1 4_495 113.9(3) yes
N4 3_557 Pb1 . N1 4_495 72.7(3) yes
N3 . Pb1 . N1 4_495 139.7(3) yes
N4 . Pb1 . N1 4_495 155.3(3) yes
N2 . Pb1 . N1 4_495 83.9(3) yes
N2 3_557 Pb1 . N1 2_697 83.9(3) yes
N2 3_557 Pb1 . N1 4_495 72.5(3) yes
N1 2_697 Pb1 . N1 4_495 84.7(4) yes
C1 . Au1 . C2 . 179.2(6) yes
C1 . Au1 . Au1 2_697 99.1(4) yes
C2 . Au1 . Au1 2_697 80.5(4) yes
C1 . N1 . Pb1 2_697 132.1(10) yes
C2 . N2 . Pb1 . 156.4(11) yes
Pb1 . N3 . C3 . 119.3(8) yes
Pb1 . N3 . C7 . 122.7(8) yes
C3 . N3 . C7 . 117.9(11) yes
Pb1 . N4 . C8 . 121.3(7) yes
Pb1 . N4 . C12 . 120.8(8) yes
C8 . N4 . C12 . 117.4(10) yes
Au1 . C1 . N1 . 179.2(13) yes
Au1 . C2 . N2 . 178.8(12) yes
N3 . C3 . C4 . 121.5(13) yes
N3 . C3 . H31 . 118.8 no
C4 . C3 . H31 . 119.7 no
C3 . C4 . C5 . 121.9(13) yes
C3 . C4 . H41 . 117.5 no
C5 . C4 . H41 . 120.4 no
C4 . C5 . C6 . 116.6(13) yes
C4 . C5 . H51 . 120.2 no
C6 . C5 . H51 . 123.2 no
C5 . C6 . C7 . 120.6(13) yes
C5 . C6 . H61 . 119.9 no
C7 . C6 . H61 . 119.5 no
C6 . C7 . N3 . 121.3(12) yes
C6 . C7 . C8 . 123.0(11) yes
N3 . C7 . C8 . 115.7(11) yes
C7 . C8 . N4 . 117.8(10) yes
C7 . C8 . C9 . 120.6(12) yes
N4 . C8 . C9 . 121.6(11) yes
C8 . C9 . C10 . 118.9(13) yes
C8 . C9 . H91 . 120.4 no
C10 . C9 . H91 . 120.6 no
C9 . C10 . C11 . 120.5(13) yes
C9 . C10 . H101 . 119.1 no
C11 . C10 . H101 . 120.4 no
C10 . C11 . C12 . 116.8(13) yes
C10 . C11 . H111 . 121.8 no
C12 . C11 . H111 . 121.4 no
C11 . C12 . N4 . 124.7(13) yes
C11 . C12 . H121 . 118.4 no
N4 . C12 . H121 . 116.9 no

loop_
_geom_bond_atom_site_label_1
_geom_bond_site_symmetry_1
_geom_bond_atom_site_label_2
_geom_bond_site_symmetry_2
_geom_bond_distance
_geom_bond_publ_flag
Pb1 . N3 3_557 2.597(10) yes
Pb1 . N4 3_557 2.629(9) yes
Pb1 . N3 . 2.597(10) yes
Pb1 . N4 . 2.629(9) yes
Pb1 . N2 . 2.912(13) yes
Pb1 . N2 3_557 2.912(13) yes
Pb1 . N1 2_697 3.091(13) yes
Pb1 . N1 4_495 3.091(13) yes
Au1 . C1 . 1.964(15) yes
Au1 . C2 . 1.969(16) yes
Au1 . Au1 2_697 3.5925(11) yes
N1 . C1 . 1.135(16) yes
N2 . C2 . 1.130(16) yes
N3 . C3 . 1.358(15) yes
N3 . C7 . 1.363(14) yes
N4 . C8 . 1.337(15) yes
N4 . C12 . 1.324(14) yes
C3 . C4 . 1.368(18) yes
C3 . H31 . 0.950 no
C4 . C5 . 1.387(19) yes
C4 . H41 . 0.950 no
C5 . C6 . 1.378(18) yes
C5 . H51 . 0.950 no
C6 . C7 . 1.401(17) yes
C6 . H61 . 0.950 no
C7 . C8 . 1.471(16) yes
C8 . C9 . 1.397(15) yes
C9 . C10 . 1.352(17) yes
C9 . H91 . 0.950 no
C10 . C11 . 1.369(18) yes
C10 . H101 . 0.950 no
C11 . C12 . 1.378(16) yes
C11 . H111 . 0.950 no
C12 . H121 . 0.950 no
